data_1532257
loop_
_publ_author_name
'Weber, F.A.'
'Schleid, T.'
'Meier, S.E.'

_publ_section_title
;
 Ho2 Te4 O11 und Ho2 Te5 O13: zwei tellurdioxidreiche Oxotellurate(IV) des
 dreiwertigen Holmiums
;
_journal_name_full 'Zeitschrift fuer Anorganische und Allgemeine Chemie'
_journal_page_first 2225
_journal_page_last 2231
_journal_volume 627
_journal_year 2001
_chemical_formula_sum 'Ho2 O11 Te4'
_chemical_name_systematic 'Ho2 (Te4 O11)'
_space_group_IT_number 15
_symmetry_space_group_name_Hall '-C 2yc'
_symmetry_space_group_name_H-M 'C 1 2/c 1'
_cell_angle_alpha 90
_cell_angle_beta 106.142
_cell_angle_gamma 90
_cell_formula_units_Z 4
_cell_length_a 12.4073
_cell_length_b 5.1121
_cell_length_c 16.0584
_cell_volume 978.387
_citation_journal_id_ASTM ZAACAB
_cod_data_source_file Weber_ZAACAB_2001_34.cif
_cod_data_source_block Ho2O11Te4
_cod_original_cell_volume 978.3865
_cod_database_code 1532257

loop_
_symmetry_equiv_pos_as_xyz
x,y,z
-x,y,-z+1/2
-x,-y,-z
x,-y,z-1/2
x+1/2,y+1/2,z
-x+1/2,y+1/2,-z+1/2
-x+1/2,-y+1/2,-z
x+1/2,-y+1/2,z-1/2

loop_
_atom_site_label
_atom_site_type_symbol
_atom_site_fract_x
_atom_site_fract_y
_atom_site_fract_z
_atom_site_occupancy
_atom_site_U_iso_or_equiv
O1 O-2 0.2505 0.0602 0.3716 1 0.0
O3 O-2 0.0701 0.1098 0.4545 1 0.0
O2 O-2 0.2076 0.5423 0.4462 1 0.0
Te1 Te+4 0.12782 0.27856 0.3732 1 0.0
O6 O-2 0 0.8544 0.25 1 0.0
O5 O-2 0.3509 0.5587 0.3311 1 0.0
Ho1 Ho+3 0.11913 0.25276 0.03677 1 0.0
Te2 Te+4 0.12156 0.72358 0.20003 1 0.0
O4 O-2 0.4748 0.0835 0.4042 1 0.0
